data_4513673
loop_
_publ_author_name
'Si, Chang-Dai'
'Hu, Dong-Cheng'
'Fan, Yan'
'Dong, Xiu-Yan'
'Yao, Xiao-Qiang'
'Yang, Yun-Xia'
'Liu, Jia-Cheng'

_publ_section_title
;
 Three-Dimensional Supramolecular Architectures with CoIIIons Assembled
 from Hydrogen Bonding and \p&#x00B7;&#x00B7;&#x00B7;\p Stacking
 Interactions: Crystal Structures and Antiferromagnetic Properties
;
_journal_issue 12
_journal_name_full 'Crystal Growth &amp; Design'
_journal_page_first 5781
_journal_paper_doi 10.1021/acs.cgd.5b01124
_journal_volume 15
_journal_year 2015
_chemical_formula_sum 'C68 H50 Co3 N6 O18'
_chemical_formula_weight 1415.93
_chemical_name_systematic
; 
 ? 
;
_space_group_IT_number 15
_symmetry_cell_setting monoclinic
_symmetry_space_group_name_Hall '-C 2yc'
_symmetry_space_group_name_H-M 'C 1 2/c 1'
_atom_sites_solution_hydrogens geom
_atom_sites_solution_primary direct
_atom_sites_solution_secondary difmap
_audit_creation_method SHELXL-97
_cell_angle_alpha 90.00
_cell_angle_beta 102.785(7)
_cell_angle_gamma 90.00
_cell_formula_units_Z 8
_cell_length_a 33.240(3)
_cell_length_b 11.4583(6)
_cell_length_c 16.7276(9)
_cell_measurement_reflns_used 3544
_cell_measurement_temperature 293(2)
_cell_measurement_theta_max 26.6810
_cell_measurement_theta_min 3.6060
_cell_volume 6213.1(7)
_computing_cell_refinement 'Bruker SAINT'
_computing_data_collection 'Bruker APEX2'
_computing_data_reduction 'Bruker SAINT'
_computing_molecular_graphics 'Bruker SHELXTL'
_computing_publication_material 'Bruker SHELXTL'
_computing_structure_refinement 'SHELXL-97 (Sheldrick, 1997)'
_computing_structure_solution 'SHELXS-97 (Sheldrick, 1990)'
_diffrn_ambient_temperature 293(2)
_diffrn_measured_fraction_theta_full 0.998
_diffrn_measured_fraction_theta_max 0.998
_diffrn_measurement_device_type 'SuperNova, Dual, Cu at zero, Eos'
_diffrn_measurement_method '\f and \w scans'
_diffrn_radiation_monochromator graphite
_diffrn_radiation_source 'fine-focus sealed tube'
_diffrn_radiation_type MoK\a
_diffrn_radiation_wavelength 0.71073
_diffrn_reflns_av_R_equivalents 0.0569
_diffrn_reflns_av_sigmaI/netI 0.0846
_diffrn_reflns_limit_h_max 40
_diffrn_reflns_limit_h_min -40
_diffrn_reflns_limit_k_max 14
_diffrn_reflns_limit_k_min -13
_diffrn_reflns_limit_l_max 20
_diffrn_reflns_limit_l_min -19
_diffrn_reflns_number 13206
_diffrn_reflns_theta_full 26.02
_diffrn_reflns_theta_max 26.02
_diffrn_reflns_theta_min 3.02
_exptl_absorpt_coefficient_mu 0.872
_exptl_absorpt_correction_T_max 1.00000
_exptl_absorpt_correction_T_min 0.50400
_exptl_absorpt_correction_type multi-scan
_exptl_absorpt_process_details sadabs
_exptl_crystal_colour 'clear light pink'
_exptl_crystal_density_diffrn 1.514
_exptl_crystal_density_method 'not measured'
_exptl_crystal_description block
_exptl_crystal_F_000 2900
_exptl_crystal_size_max 0.2900
_exptl_crystal_size_mid 0.1700
_exptl_crystal_size_min 0.1100
_refine_diff_density_max 0.576
_refine_diff_density_min -1.160
_refine_diff_density_rms 0.085
_refine_ls_extinction_method none
_refine_ls_goodness_of_fit_ref 1.004
_refine_ls_hydrogen_treatment mixed
_refine_ls_matrix_type full
_refine_ls_number_parameters 433
_refine_ls_number_reflns 6108
_refine_ls_number_restraints 0
_refine_ls_restrained_S_all 1.004
_refine_ls_R_factor_all 0.0792
_refine_ls_R_factor_gt 0.0536
_refine_ls_shift/su_max 0.001
_refine_ls_shift/su_mean 0.000
_refine_ls_structure_factor_coef Fsqd
_refine_ls_weighting_details 'calc w=1/[\s^2^(Fo^2^)+(0.0512P)^2^+0.0000P] where P=(Fo^2^+2Fc^2^)/3'
_refine_ls_weighting_scheme calc
_refine_ls_wR_factor_gt 0.1162
_refine_ls_wR_factor_ref 0.1331
_reflns_number_gt 4256
_reflns_number_total 6108
_reflns_threshold_expression >2sigma(I)
_cod_data_source_file cg5b01124_si_001.cif
_cod_data_source_block 2
_cod_depositor_comments 'Adding full bibliography for 4513672--4513676.cif.'
_cod_original_cell_volume 6213.2(7)
_cod_original_sg_symbol_H-M 'C2/c '
_cod_database_code 4513673

loop_
_symmetry_equiv_pos_as_xyz
'x, y, z'
'-x, y, -z+1/2'
'x+1/2, y+1/2, z'
'-x+1/2, y+1/2, -z+1/2'
'-x, -y, -z'
'x, -y, z-1/2'
'-x+1/2, -y+1/2, -z'
'x+1/2, -y+1/2, z-1/2'

loop_
_atom_site_label
_atom_site_type_symbol
_atom_site_fract_x
_atom_site_fract_y
_atom_site_fract_z
_atom_site_U_iso_or_equiv
_atom_site_adp_type
_atom_site_occupancy
_atom_site_symmetry_multiplicity
_atom_site_calc_flag
_atom_site_refinement_flags
Co1 Co 0.5000 0.92754(5) 0.7500 0.01907(17) Uani 1 2 d S
Co2 Co 0.602619(15) 1.02197(4) 0.53721(3) 0.02515(15) Uani 1 1 d .
O1 O 0.60110(8) 0.9231(2) 0.63866(15) 0.0359(7) Uani 1 1 d .
O2 O 0.53906(7) 0.9327(2) 0.66741(14) 0.0277(6) Uani 1 1 d .
O3 O 0.55342(7) 0.9419(2) 0.84083(14) 0.0281(6) Uani 1 1 d .
O4 O 0.60825(8) 0.8852(2) 0.93431(13) 0.0326(6) Uani 1 1 d .
O5 O 0.61434(8) 0.4852(2) 0.68076(17) 0.0386(7) Uani 1 1 d .
O6 O 0.58692(9) 0.3039(3) 0.5739(2) 0.0659(10) Uani 1 1 d .
O7 O 0.63027(9) 0.1564(2) 0.60976(15) 0.0426(7) Uani 1 1 d .
O8 O 0.57164(8) 0.8856(2) 0.46031(16) 0.0381(7) Uani 1 1 d .
H8A H 0.5591 0.9142 0.4133 0.057 Uiso 1 1 d R
H8B H 0.5534 0.8521 0.4825 0.057 Uiso 1 1 d R
O9 O 0.54257(9) 1.0928(3) 0.53046(16) 0.0518(8) Uani 1 1 d .
H9A H 0.5243 1.0460 0.5044 0.078 Uiso 1 1 d R
H9B H 0.5406 1.1579 0.5050 0.078 Uiso 1 1 d R
N1 N 0.66576(9) 0.9574(3) 0.54548(18) 0.0302(7) Uani 1 1 d .
N2 N 0.87511(12) 0.7884(4) 0.5772(3) 0.0575(11) Uani 1 1 d .
N3 N 0.5000 1.1201(3) 0.7500 0.0194(9) Uani 1 2 d S
N4 N 0.5000 0.7387(3) 0.7500 0.0275(10) Uani 1 2 d S
C1 C 0.57456(10) 0.8896(3) 0.67551(19) 0.0215(7) Uani 1 1 d .
C2 C 0.58793(10) 0.7830(3) 0.72798(18) 0.0188(7) Uani 1 1 d .
C3 C 0.59298(10) 0.7766(3) 0.81310(19) 0.0207(7) Uani 1 1 d .
C4 C 0.60752(12) 0.6736(3) 0.8535(2) 0.0326(9) Uani 1 1 d .
H4 H 0.6120 0.6697 0.9103 0.039 Uiso 1 1 calc R
C5 C 0.61529(12) 0.5770(3) 0.8095(2) 0.0372(10) Uani 1 1 d .
H5 H 0.6242 0.5075 0.8365 0.045 Uiso 1 1 calc R
C6 C 0.60978(11) 0.5844(3) 0.7261(2) 0.0292(8) Uani 1 1 d .
C7 C 0.59732(10) 0.6858(3) 0.6858(2) 0.0258(8) Uani 1 1 d .
H7 H 0.5951 0.6902 0.6295 0.031 Uiso 1 1 calc R
C8 C 0.58395(11) 0.8758(3) 0.86579(19) 0.0220(7) Uani 1 1 d .
C9 C 0.65357(11) 0.4520(3) 0.6761(2) 0.0282(8) Uani 1 1 d .
C10 C 0.65721(11) 0.3426(3) 0.6387(2) 0.0267(8) Uani 1 1 d .
C11 C 0.69626(12) 0.3076(3) 0.6346(2) 0.0343(9) Uani 1 1 d .
H11 H 0.6991 0.2364 0.6096 0.041 Uiso 1 1 calc R
C12 C 0.73204(12) 0.3725(3) 0.6657(2) 0.0316(9) Uani 1 1 d .
C13 C 0.77240(13) 0.3331(4) 0.6628(3) 0.0467(11) Uani 1 1 d .
H13 H 0.7758 0.2624 0.6378 0.056 Uiso 1 1 calc R
C14 C 0.80604(14) 0.3995(5) 0.6969(3) 0.0542(13) Uani 1 1 d .
H14 H 0.8322 0.3734 0.6944 0.065 Uiso 1 1 calc R
C15 C 0.80190(13) 0.5057(4) 0.7354(3) 0.0490(12) Uani 1 1 d .
H15 H 0.8252 0.5482 0.7598 0.059 Uiso 1 1 calc R
C16 C 0.76367(13) 0.5465(4) 0.7371(3) 0.0447(11) Uani 1 1 d .
H16 H 0.7611 0.6188 0.7607 0.054 Uiso 1 1 calc R
C17 C 0.72770(12) 0.4815(3) 0.7037(2) 0.0326(9) Uani 1 1 d .
C18 C 0.68767(12) 0.5191(3) 0.7070(2) 0.0321(9) Uani 1 1 d .
H18 H 0.6843 0.5910 0.7306 0.039 Uiso 1 1 calc R
C19 C 0.62095(13) 0.2632(4) 0.6048(2) 0.0357(9) Uani 1 1 d .
C20 C 0.68228(12) 0.8663(4) 0.5891(2) 0.0391(10) Uani 1 1 d .
H20 H 0.6654 0.8208 0.6141 0.047 Uiso 1 1 calc R
C21 C 0.72339(13) 0.8349(4) 0.5996(2) 0.0404(10) Uani 1 1 d .
H21 H 0.7333 0.7700 0.6314 0.049 Uiso 1 1 calc R
C22 C 0.74971(12) 0.8985(3) 0.5638(2) 0.0330(9) Uani 1 1 d .
C23 C 0.73249(13) 0.9945(4) 0.5196(3) 0.0507(12) Uani 1 1 d .
H23 H 0.7487 1.0420 0.4945 0.061 Uiso 1 1 calc R
C24 C 0.69133(13) 1.0207(4) 0.5124(3) 0.0463(11) Uani 1 1 d .
H24 H 0.6809 1.0867 0.4825 0.056 Uiso 1 1 calc R
C25 C 0.79373(12) 0.8651(4) 0.5712(2) 0.0357(9) Uani 1 1 d .
C26 C 0.81312(14) 0.7868(4) 0.6290(3) 0.0570(13) Uani 1 1 d .
H26 H 0.7996 0.7583 0.6680 0.068 Uiso 1 1 calc R
C27 C 0.85294(15) 0.7502(5) 0.6291(4) 0.0696(16) Uani 1 1 d .
H27 H 0.8649 0.6953 0.6681 0.084 Uiso 1 1 calc R
C28 C 0.85671(15) 0.8692(5) 0.5248(3) 0.0531(13) Uani 1 1 d .
H28 H 0.8718 0.9013 0.4895 0.064 Uiso 1 1 calc R
C29 C 0.81678(13) 0.9096(4) 0.5186(3) 0.0462(11) Uani 1 1 d .
H29 H 0.8057 0.9657 0.4798 0.055 Uiso 1 1 calc R
C30 C 0.52956(12) 1.1817(3) 0.7277(2) 0.0366(9) Uani 1 1 d .
H30 H 0.5510 1.1412 0.7128 0.044 Uiso 1 1 calc R
C31 C 0.53042(13) 1.3029(3) 0.7253(3) 0.0441(11) Uani 1 1 d .
H31 H 0.5513 1.3417 0.7073 0.053 Uiso 1 1 calc R
C32 C 0.5000 1.3642(5) 0.7500 0.0346(13) Uani 1 2 d S
C33 C 0.5000 1.4949(4) 0.7500 0.0353(13) Uani 1 2 d S
C34 C 0.49841(13) 1.5568(3) 0.6788(3) 0.0417(10) Uani 1 1 d .
H34 H 0.4975 1.5181 0.6296 0.050 Uiso 1 1 calc R
C35 C 0.49819(12) 1.6777(3) 0.6815(2) 0.0347(9) Uani 1 1 d .
H35 H 0.4967 1.7185 0.6328 0.042 Uiso 1 1 calc R

loop_
_atom_site_aniso_label
_atom_site_aniso_U_11
_atom_site_aniso_U_22
_atom_site_aniso_U_33
_atom_site_aniso_U_23
_atom_site_aniso_U_13
_atom_site_aniso_U_12
Co1 0.0179(3) 0.0150(3) 0.0252(3) 0.000 0.0066(3) 0.000
Co2 0.0273(3) 0.0243(3) 0.0244(3) 0.0028(2) 0.0072(2) -0.0024(2)
O1 0.0272(14) 0.0466(17) 0.0385(14) 0.0189(13) 0.0170(12) 0.0036(13)
O2 0.0289(14) 0.0244(14) 0.0325(13) 0.0062(11) 0.0125(11) 0.0045(11)
O3 0.0260(13) 0.0246(13) 0.0319(13) -0.0059(11) 0.0021(11) 0.0066(11)
O4 0.0294(14) 0.0404(16) 0.0256(12) -0.0108(12) 0.0009(11) 0.0109(12)
O5 0.0227(13) 0.0265(14) 0.0666(18) -0.0188(14) 0.0096(13) 0.0045(12)
O6 0.0335(17) 0.051(2) 0.104(3) -0.0325(19) -0.0031(18) 0.0117(16)
O7 0.0565(19) 0.0251(15) 0.0394(15) -0.0045(13) -0.0040(14) -0.0011(14)
O8 0.0348(15) 0.0369(16) 0.0416(15) 0.0029(13) 0.0066(13) -0.0061(13)
O9 0.0454(18) 0.056(2) 0.0531(18) -0.0013(16) 0.0096(15) 0.0187(16)
N1 0.0265(16) 0.0333(18) 0.0320(16) 0.0027(15) 0.0091(14) -0.0036(14)
N2 0.042(2) 0.055(3) 0.075(3) -0.020(2) 0.012(2) 0.008(2)
N3 0.023(2) 0.0038(18) 0.031(2) 0.000 0.0063(17) 0.000
N4 0.021(2) 0.016(2) 0.047(3) 0.000 0.0098(19) 0.000
C1 0.0248(18) 0.0173(17) 0.0230(17) -0.0009(14) 0.0062(15) -0.0003(15)
C2 0.0169(16) 0.0179(17) 0.0235(15) 0.0004(14) 0.0085(13) -0.0017(14)
C3 0.0178(16) 0.0201(17) 0.0246(16) -0.0035(14) 0.0058(13) -0.0022(14)
C4 0.037(2) 0.031(2) 0.0285(18) 0.0057(17) 0.0034(16) 0.0098(18)
C5 0.042(2) 0.020(2) 0.049(2) 0.0018(18) 0.0087(19) 0.0106(18)
C6 0.0258(19) 0.024(2) 0.040(2) -0.0120(17) 0.0119(17) 0.0006(16)
C7 0.0239(18) 0.027(2) 0.0287(18) -0.0048(16) 0.0109(15) 0.0015(16)
C8 0.0261(18) 0.0226(18) 0.0199(16) 0.0007(14) 0.0109(14) -0.0029(16)
C9 0.0271(19) 0.0188(18) 0.040(2) 0.0002(17) 0.0093(16) 0.0056(16)
C10 0.031(2) 0.0212(19) 0.0298(18) -0.0006(15) 0.0111(16) 0.0049(16)
C11 0.048(2) 0.025(2) 0.0336(19) -0.0045(17) 0.0184(18) 0.0088(19)
C12 0.030(2) 0.029(2) 0.039(2) 0.0023(17) 0.0143(17) 0.0076(17)
C13 0.039(2) 0.048(3) 0.055(3) 0.002(2) 0.017(2) 0.012(2)
C14 0.032(2) 0.076(4) 0.059(3) 0.013(3) 0.020(2) 0.014(2)
C15 0.030(2) 0.060(3) 0.055(3) 0.008(2) 0.005(2) -0.005(2)
C16 0.035(2) 0.040(3) 0.057(3) -0.003(2) 0.006(2) -0.006(2)
C17 0.032(2) 0.029(2) 0.038(2) 0.0020(17) 0.0104(17) -0.0009(18)
C18 0.033(2) 0.021(2) 0.045(2) -0.0013(17) 0.0129(18) 0.0041(17)
C19 0.037(2) 0.037(2) 0.035(2) -0.0094(19) 0.0122(17) 0.002(2)
C20 0.035(2) 0.042(3) 0.044(2) 0.010(2) 0.0179(19) 0.001(2)
C21 0.040(2) 0.037(2) 0.046(2) 0.0077(19) 0.0125(19) 0.007(2)
C22 0.027(2) 0.035(2) 0.037(2) -0.0076(18) 0.0087(17) -0.0020(18)
C23 0.032(2) 0.060(3) 0.065(3) 0.021(3) 0.021(2) 0.004(2)
C24 0.036(2) 0.049(3) 0.057(3) 0.019(2) 0.017(2) 0.008(2)
C25 0.033(2) 0.033(2) 0.041(2) -0.0096(19) 0.0079(18) 0.0022(18)
C26 0.041(3) 0.053(3) 0.078(3) 0.015(3) 0.015(2) 0.011(2)
C27 0.045(3) 0.056(3) 0.105(4) 0.017(3) 0.011(3) 0.017(3)
C28 0.047(3) 0.072(4) 0.044(2) -0.010(2) 0.017(2) 0.010(3)
C29 0.036(2) 0.065(3) 0.040(2) -0.005(2) 0.0128(19) 0.011(2)
C30 0.035(2) 0.0186(19) 0.061(2) -0.0026(19) 0.0195(19) 0.0033(17)
C31 0.039(2) 0.019(2) 0.084(3) -0.002(2) 0.032(2) -0.0018(19)
C32 0.034(3) 0.022(3) 0.052(3) 0.000 0.018(3) 0.000
C33 0.028(3) 0.015(3) 0.066(4) 0.000 0.016(3) 0.000
C34 0.048(3) 0.020(2) 0.060(3) -0.011(2) 0.018(2) -0.0036(19)
C35 0.038(2) 0.0198(19) 0.048(2) -0.0011(18) 0.0142(18) -0.0031(18)

loop_
_atom_type_symbol
_atom_type_description
_atom_type_scat_dispersion_real
_atom_type_scat_dispersion_imag
_atom_type_scat_source
C C 0.0033 0.0016 'International Tables Vol C Tables 4.2.6.8 and 6.1.1.4'
H H 0.0000 0.0000 'International Tables Vol C Tables 4.2.6.8 and 6.1.1.4'
N N 0.0061 0.0033 'International Tables Vol C Tables 4.2.6.8 and 6.1.1.4'
O O 0.0106 0.0060 'International Tables Vol C Tables 4.2.6.8 and 6.1.1.4'
Co Co 0.3494 0.9721 'International Tables Vol C Tables 4.2.6.8 and 6.1.1.4'

loop_
_geom_angle_atom_site_label_1
_geom_angle_atom_site_label_2
_geom_angle_atom_site_label_3
_geom_angle
_geom_angle_site_symmetry_1
_geom_angle_site_symmetry_3
O3 Co1 O3 170.87(14) . 2_656
O3 Co1 O2 85.74(9) . .
O3 Co1 O2 94.00(9) 2_656 .
O3 Co1 O2 94.00(9) . 2_656
O3 Co1 O2 85.74(9) 2_656 2_656
O2 Co1 O2 176.76(13) . 2_656
O3 Co1 N4 94.57(7) . .
O3 Co1 N4 94.57(7) 2_656 .
O2 Co1 N4 91.62(7) . .
O2 Co1 N4 91.62(7) 2_656 .
O3 Co1 N3 85.43(7) . .
O3 Co1 N3 85.43(7) 2_656 .
O2 Co1 N3 88.38(7) . .
O2 Co1 N3 88.38(7) 2_656 .
N4 Co1 N3 180.000(1) . .
O7 Co2 O1 90.89(11) 1_565 .
O7 Co2 O4 89.70(10) 1_565 6_575
O1 Co2 O4 175.57(11) . 6_575
O7 Co2 O9 92.13(12) 1_565 .
O1 Co2 O9 93.44(11) . .
O4 Co2 O9 90.93(11) 6_575 .
O7 Co2 O8 177.79(11) 1_565 .
O1 Co2 O8 89.84(11) . .
O4 Co2 O8 89.73(10) 6_575 .
O9 Co2 O8 85.74(11) . .
O7 Co2 N1 85.34(12) 1_565 .
O1 Co2 N1 87.71(11) . .
O4 Co2 N1 87.96(11) 6_575 .
O9 Co2 N1 177.24(12) . .
O8 Co2 N1 96.77(11) . .
C1 O1 Co2 137.0(2) . .
C1 O2 Co1 128.4(2) . .
C8 O3 Co1 133.7(2) . .
C8 O4 Co2 130.4(2) . 6_576
C9 O5 C6 118.3(3) . .
C19 O7 Co2 128.3(2) . 1_545
Co2 O8 H8A 109.9 . .
Co2 O8 H8B 110.8 . .
H8A O8 H8B 108.2 . .
Co2 O9 H9A 109.9 . .
Co2 O9 H9B 109.0 . .
H9A O9 H9B 109.1 . .
C20 N1 C24 115.8(3) . .
C20 N1 Co2 125.0(3) . .
C24 N1 Co2 118.7(3) . .
C28 N2 C27 114.8(4) . .
C30 N3 C30 115.8(4) . 2_656
C30 N3 Co1 122.1(2) . .
C30 N3 Co1 122.1(2) 2_656 .
C35 N4 C35 116.7(4) 2_646 1_545
C35 N4 Co1 121.6(2) 2_646 .
C35 N4 Co1 121.6(2) 1_545 .
O1 C1 O2 125.2(3) . .
O1 C1 C2 112.8(3) . .
O2 C1 C2 121.8(3) . .
C7 C2 C3 119.0(3) . .
C7 C2 C1 115.0(3) . .
C3 C2 C1 125.9(3) . .
C4 C3 C2 119.3(3) . .
C4 C3 C8 116.6(3) . .
C2 C3 C8 124.1(3) . .
C5 C4 C3 120.4(3) . .
C5 C4 H4 119.8 . .
C3 C4 H4 119.8 . .
C6 C5 C4 119.5(3) . .
C6 C5 H5 120.2 . .
C4 C5 H5 120.2 . .
C7 C6 C5 121.0(3) . .
C7 C6 O5 119.0(3) . .
C5 C6 O5 119.9(3) . .
C6 C7 C2 120.7(3) . .
C6 C7 H7 119.6 . .
C2 C7 H7 119.6 . .
O4 C8 O3 124.1(3) . .
O4 C8 C3 115.3(3) . .
O3 C8 C3 120.6(3) . .
C18 C9 O5 122.5(3) . .
C18 C9 C10 121.2(3) . .
O5 C9 C10 116.3(3) . .
C11 C10 C9 117.0(3) . .
C11 C10 C19 119.1(3) . .
C9 C10 C19 123.9(3) . .
C10 C11 C12 124.0(3) . .
C10 C11 H11 118.0 . .
C12 C11 H11 118.0 . .
C11 C12 C17 118.0(3) . .
C11 C12 C13 123.1(4) . .
C17 C12 C13 118.8(4) . .
C14 C13 C12 119.9(4) . .
C14 C13 H13 120.1 . .
C12 C13 H13 120.1 . .
C13 C14 C15 121.4(4) . .
C13 C14 H14 119.3 . .
C15 C14 H14 119.3 . .
C16 C15 C14 119.8(4) . .
C16 C15 H15 120.1 . .
C14 C15 H15 120.1 . .
C15 C16 C17 121.5(4) . .
C15 C16 H16 119.2 . .
C17 C16 H16 119.2 . .
C18 C17 C16 123.1(4) . .
C18 C17 C12 118.4(3) . .
C16 C17 C12 118.5(4) . .
C9 C18 C17 121.4(3) . .
C9 C18 H18 119.3 . .
C17 C18 H18 119.3 . .
O6 C19 O7 125.9(4) . .
O6 C19 C10 120.8(4) . .
O7 C19 C10 113.2(3) . .
N1 C20 C21 123.6(4) . .
N1 C20 H20 118.2 . .
C21 C20 H20 118.2 . .
C22 C21 C20 120.8(4) . .
C22 C21 H21 119.6 . .
C20 C21 H21 119.6 . .
C21 C22 C23 115.4(4) . .
C21 C22 C25 122.4(4) . .
C23 C22 C25 122.2(4) . .
C22 C23 C24 120.5(4) . .
C22 C23 H23 119.8 . .
C24 C23 H23 119.8 . .
N1 C24 C23 124.0(4) . .
N1 C24 H24 118.0 . .
C23 C24 H24 118.0 . .
C26 C25 C29 116.7(4) . .
C26 C25 C22 121.8(4) . .
C29 C25 C22 121.6(4) . .
C25 C26 C27 119.9(5) . .
C25 C26 H26 120.0 . .
C27 C26 H26 120.0 . .
N2 C27 C26 124.4(5) . .
N2 C27 H27 117.8 . .
C26 C27 H27 117.8 . .
N2 C28 C29 125.1(5) . .
N2 C28 H28 117.5 . .
C29 C28 H28 117.5 . .
C25 C29 C28 119.0(4) . .
C25 C29 H29 120.5 . .
C28 C29 H29 120.5 . .
N3 C30 C31 124.1(4) . .
N3 C30 H30 117.9 . .
C31 C30 H30 117.9 . .
C32 C31 C30 118.9(4) . .
C32 C31 H31 120.6 . .
C30 C31 H31 120.6 . .
C31 C32 C31 118.2(5) . 2_656
C31 C32 C33 120.9(2) . .
C31 C32 C33 120.9(2) 2_656 .
C34 C33 C34 117.9(5) 2_656 .
C34 C33 C32 121.0(2) 2_656 .
C34 C33 C32 121.0(2) . .
C33 C34 C35 119.1(4) . .
C33 C34 H34 120.4 . .
C35 C34 H34 120.4 . .
N4 C35 C34 123.5(4) 1_565 .
N4 C35 H35 118.2 1_565 .
C34 C35 H35 118.2 . .

loop_
_geom_bond_atom_site_label_1
_geom_bond_atom_site_label_2
_geom_bond_distance
_geom_bond_site_symmetry_2
Co1 O3 2.072(2) .
Co1 O3 2.072(2) 2_656
Co1 O2 2.096(2) .
Co1 O2 2.096(2) 2_656
Co1 N4 2.164(4) .
Co1 N3 2.206(4) .
Co2 O7 2.049(3) 1_565
Co2 O1 2.051(2) .
Co2 O4 2.067(2) 6_575
Co2 O9 2.134(3) .
Co2 O8 2.138(2) .
Co2 N1 2.200(3) .
O1 C1 1.243(4) .
O2 C1 1.259(4) .
O3 C8 1.261(4) .
O4 C8 1.252(4) .
O4 Co2 2.067(2) 6_576
O5 C9 1.377(4) .
O5 C6 1.394(4) .
O6 C19 1.227(5) .
O7 C19 1.260(5) .
O7 Co2 2.049(3) 1_545
O8 H8A 0.8682 .
O8 H8B 0.8687 .
O9 H9A 0.8547 .
O9 H9B 0.8545 .
N1 C20 1.322(5) .
N1 C24 1.328(5) .
N2 C28 1.328(6) .
N2 C27 1.331(6) .
N3 C30 1.328(4) .
N3 C30 1.328(4) 2_656
N4 C35 1.332(4) 2_646
N4 C35 1.332(4) 1_545
C1 C2 1.513(4) .
C2 C7 1.390(5) .
C2 C3 1.398(4) .
C3 C4 1.392(5) .
C3 C8 1.509(5) .
C4 C5 1.384(5) .
C4 H4 0.9300 .
C5 C6 1.369(5) .
C5 H5 0.9300 .
C6 C7 1.361(5) .
C7 H7 0.9300 .
C9 C18 1.373(5) .
C9 C10 1.417(5) .
C10 C11 1.375(5) .
C10 C19 1.517(5) .
C11 C12 1.402(5) .
C11 H11 0.9300 .
C12 C17 1.424(5) .
C12 C13 1.426(5) .
C13 C14 1.368(6) .
C13 H13 0.9300 .
C14 C15 1.398(6) .
C14 H14 0.9300 .
C15 C16 1.360(6) .
C15 H15 0.9300 .
C16 C17 1.414(5) .
C16 H16 0.9300 .
C17 C18 1.411(5) .
C18 H18 0.9300 .
C20 C21 1.386(5) .
C20 H20 0.9300 .
C21 C22 1.374(5) .
C21 H21 0.9300 .
C22 C23 1.378(6) .
C22 C25 1.491(5) .
C23 C24 1.380(6) .
C23 H23 0.9300 .
C24 H24 0.9300 .
C25 C26 1.370(6) .
C25 C29 1.385(6) .
C26 C27 1.388(6) .
C26 H26 0.9300 .
C27 H27 0.9300 .
C28 C29 1.388(6) .
C28 H28 0.9300 .
C29 H29 0.9300 .
C30 C31 1.390(5) .
C30 H30 0.9300 .
C31 C32 1.368(5) .
C31 H31 0.9300 .
C32 C31 1.368(5) 2_656
C32 C33 1.497(7) .
C33 C34 1.377(5) 2_656
C33 C34 1.377(5) .
C34 C35 1.386(5) .
C34 H34 0.9300 .
C35 N4 1.332(4) 1_565
C35 H35 0.9300 .

loop_
_geom_torsion_atom_site_label_1
_geom_torsion_atom_site_label_2
_geom_torsion_atom_site_label_3
_geom_torsion_atom_site_label_4
_geom_torsion
_geom_torsion_site_symmetry_1
_geom_torsion_site_symmetry_4
O7 Co2 O1 C1 107.2(4) 1_565 .
O4 Co2 O1 C1 -155.2(12) 6_575 .
O9 Co2 O1 C1 15.0(4) . .
O8 Co2 O1 C1 -70.7(4) . .
N1 Co2 O1 C1 -167.5(4) . .
O3 Co1 O2 C1 36.0(3) . .
O3 Co1 O2 C1 -153.1(3) 2_656 .
O2 Co1 O2 C1 121.6(3) 2_656 .
N4 Co1 O2 C1 -58.4(3) . .
N3 Co1 O2 C1 121.6(3) . .
O3 Co1 O3 C8 -155.5(3) 2_656 .
O2 Co1 O3 C8 -66.8(3) . .
O2 Co1 O3 C8 116.4(3) 2_656 .
N4 Co1 O3 C8 24.5(3) . .
N3 Co1 O3 C8 -155.5(3) . .
O7 Co2 N1 C20 106.9(3) 1_565 .
O1 Co2 N1 C20 15.8(3) . .
O4 Co2 N1 C20 -163.3(3) 6_575 .
O9 Co2 N1 C20 131(2) . .
O8 Co2 N1 C20 -73.8(3) . .
O7 Co2 N1 C24 -65.0(3) 1_565 .
O1 Co2 N1 C24 -156.1(3) . .
O4 Co2 N1 C24 24.9(3) 6_575 .
O9 Co2 N1 C24 -41(2) . .
O8 Co2 N1 C24 114.3(3) . .
O3 Co1 N3 C30 64.7(2) . .
O3 Co1 N3 C30 -115.3(2) 2_656 .
O2 Co1 N3 C30 -21.2(2) . .
O2 Co1 N3 C30 158.8(2) 2_656 .
N4 Co1 N3 C30 19(100) . .
O3 Co1 N3 C30 -115.3(2) . 2_656
O3 Co1 N3 C30 64.7(2) 2_656 2_656
O2 Co1 N3 C30 158.8(2) . 2_656
O2 Co1 N3 C30 -21.2(2) 2_656 2_656
N4 Co1 N3 C30 -161(100) . 2_656
O3 Co1 N4 C35 54.0(2) . 2_646
O3 Co1 N4 C35 -126.0(2) 2_656 2_646
O2 Co1 N4 C35 139.8(2) . 2_646
O2 Co1 N4 C35 -40.2(2) 2_656 2_646
N3 Co1 N4 C35 100(100) . 2_646
O3 Co1 N4 C35 -126.0(2) . 1_545
O3 Co1 N4 C35 54.0(2) 2_656 1_545
O2 Co1 N4 C35 -40.2(2) . 1_545
O2 Co1 N4 C35 139.8(2) 2_656 1_545
N3 Co1 N4 C35 -80(100) . 1_545
Co2 O1 C1 O2 -16.9(6) . .
Co2 O1 C1 C2 158.6(3) . .
Co1 O2 C1 O1 -156.8(3) . .
Co1 O2 C1 C2 28.1(4) . .
O1 C1 C2 C7 -58.9(4) . .
O2 C1 C2 C7 116.8(4) . .
O1 C1 C2 C3 118.4(4) . .
O2 C1 C2 C3 -65.9(5) . .
C7 C2 C3 C4 0.4(5) . .
C1 C2 C3 C4 -176.7(3) . .
C7 C2 C3 C8 179.9(3) . .
C1 C2 C3 C8 2.7(5) . .
C2 C3 C4 C5 -2.6(5) . .
C8 C3 C4 C5 177.9(3) . .
C3 C4 C5 C6 2.0(6) . .
C4 C5 C6 C7 0.9(6) . .
C4 C5 C6 O5 -174.9(3) . .
C9 O5 C6 C7 102.4(4) . .
C9 O5 C6 C5 -81.6(5) . .
C5 C6 C7 C2 -3.2(6) . .
O5 C6 C7 C2 172.7(3) . .
C3 C2 C7 C6 2.4(5) . .
C1 C2 C7 C6 179.9(3) . .
Co2 O4 C8 O3 14.6(5) 6_576 .
Co2 O4 C8 C3 -164.4(2) 6_576 .
Co1 O3 C8 O4 -160.7(3) . .
Co1 O3 C8 C3 18.3(5) . .
C4 C3 C8 O4 36.7(4) . .
C2 C3 C8 O4 -142.7(3) . .
C4 C3 C8 O3 -142.4(3) . .
C2 C3 C8 O3 38.2(5) . .
C6 O5 C9 C18 -7.0(5) . .
C6 O5 C9 C10 171.9(3) . .
C18 C9 C10 C11 -0.3(5) . .
O5 C9 C10 C11 -179.2(3) . .
C18 C9 C10 C19 178.9(3) . .
O5 C9 C10 C19 0.0(5) . .
C9 C10 C11 C12 0.7(5) . .
C19 C10 C11 C12 -178.5(3) . .
C10 C11 C12 C17 -0.1(6) . .
C10 C11 C12 C13 178.2(4) . .
C11 C12 C13 C14 -177.8(4) . .
C17 C12 C13 C14 0.5(6) . .
C12 C13 C14 C15 0.5(7) . .
C13 C14 C15 C16 -2.2(7) . .
C14 C15 C16 C17 2.8(7) . .
C15 C16 C17 C18 177.6(4) . .
C15 C16 C17 C12 -1.8(6) . .
C11 C12 C17 C18 -1.0(5) . .
C13 C12 C17 C18 -179.3(4) . .
C11 C12 C17 C16 178.5(4) . .
C13 C12 C17 C16 0.1(6) . .
O5 C9 C18 C17 178.0(3) . .
C10 C9 C18 C17 -0.8(6) . .
C16 C17 C18 C9 -178.0(4) . .
C12 C17 C18 C9 1.4(6) . .
Co2 O7 C19 O6 24.6(6) 1_545 .
Co2 O7 C19 C10 -153.2(3) 1_545 .
C11 C10 C19 O6 -147.6(4) . .
C9 C10 C19 O6 33.3(6) . .
C11 C10 C19 O7 30.3(5) . .
C9 C10 C19 O7 -148.8(4) . .
C24 N1 C20 C21 -1.2(6) . .
Co2 N1 C20 C21 -173.3(3) . .
N1 C20 C21 C22 -0.4(6) . .
C20 C21 C22 C23 1.5(6) . .
C20 C21 C22 C25 -177.8(4) . .
C21 C22 C23 C24 -1.0(6) . .
C25 C22 C23 C24 178.3(4) . .
C20 N1 C24 C23 1.7(6) . .
Co2 N1 C24 C23 174.3(4) . .
C22 C23 C24 N1 -0.6(8) . .
C21 C22 C25 C26 -15.7(6) . .
C23 C22 C25 C26 165.1(4) . .
C21 C22 C25 C29 162.7(4) . .
C23 C22 C25 C29 -16.5(6) . .
C29 C25 C26 C27 -4.2(7) . .
C22 C25 C26 C27 174.2(4) . .
C28 N2 C27 C26 1.9(8) . .
C25 C26 C27 N2 1.9(8) . .
C27 N2 C28 C29 -3.4(7) . .
C26 C25 C29 C28 2.9(6) . .
C22 C25 C29 C28 -175.6(4) . .
N2 C28 C29 C25 1.0(7) . .
C30 N3 C30 C31 -1.2(3) 2_656 .
Co1 N3 C30 C31 178.8(3) . .
N3 C30 C31 C32 2.4(6) . .
C30 C31 C32 C31 -1.1(3) . 2_656
C30 C31 C32 C33 178.9(3) . .
C31 C32 C33 C34 -120.3(3) . 2_656
C31 C32 C33 C34 59.7(3) 2_656 2_656
C31 C32 C33 C34 59.7(3) . .
C31 C32 C33 C34 -120.3(3) 2_656 .
C34 C33 C34 C35 -0.4(3) 2_656 .
C32 C33 C34 C35 179.6(3) . .
C33 C34 C35 N4 0.9(6) . 1_565
